data_7228431
loop_
_publ_author_name
'Martinez-Casado, Francisco Javier Javier'
'Ramos Riesco, Miguel'
'Cheda, Jose A.'
'Redondo Y\'elamos, Mar\'ia Isabel'
'Garrido, Leoncio'
'Fernandez-Martinez, Alejandro'
'Garc\'ia-Barriocanal, Javier'
'da Silva, Ivan'
'Duran-Olivencia, Miguel A.'
'Poulain, Agnieszka'

_publ_section_title
;
 Lead(II) Soaps: Crystal Structures, Polymorphism, Solid and Liquid
 Mesophases
;
_journal_name_full 'Phys. Chem. Chem. Phys.'
_journal_paper_doi 10.1039/C7CP02351K
_journal_year 2017
_chemical_formula_moiety '(C28 H54 Pb1 O4)n'
_chemical_formula_sum 'C28 H54 O4 Pb'
_chemical_formula_weight 661.91
_chemical_name_common 'Lead(II) myristate'
_space_group_IT_number 13
_symmetry_cell_setting monoclinic
_symmetry_space_group_name_Hall '-P 2yc'
_symmetry_space_group_name_H-M 'P 1 2/c 1'
_audit_update_record
;
2016-04-12 deposited with the CCDC.
2017-06-07 downloaded from the CCDC.
;
_cell_angle_alpha 90.00000
_cell_angle_beta 90.514(3)
_cell_angle_gamma 90.00000
_cell_formula_units_Z 4
_cell_length_a 80.5448(19)
_cell_length_b 4.96393(16)
_cell_length_c 7.2966(3)
_cell_measurement_reflns_used 5268
_cell_measurement_temperature 298
_cell_measurement_theta_max 90.0
_cell_measurement_theta_min 1.0
_cell_volume 2917.20(17)
_computing_structure_refinement FULLPROF
_diffrn_ambient_temperature 298
_diffrn_detector_type X'Celerator
_diffrn_measurement_device_type 'PANalytical X Pert Pro Alpha-1'
_diffrn_measurement_method '2\q scan'
_diffrn_radiation_monochromator Ge(111)
_diffrn_radiation_type 'Cu K\a'
_diffrn_radiation_wavelength 1.54056
_diffrn_source 'rotating-anode X-ray tube'
_diffrn_source_target Cu
_exptl_absorpt_coefficient_mu 10.92
_exptl_absorpt_correction_type cylinder
_exptl_absorpt_process_details muR=1.00
_exptl_crystal_colour colorless
_exptl_crystal_density_diffrn 1.507
_pd_block_diffractogram_id PbC14_1
_pd_instr_location ' ?'
_pd_meas_2theta_range_inc 0.016711
_pd_meas_2theta_range_max 89.99443
_pd_meas_2theta_range_min 1.00836
_pd_meas_number_of_points 5326
_pd_meas_scan_method step
_pd_proc_2theta_range_inc 0.016711
_pd_proc_2theta_range_max 89.9222
_pd_proc_2theta_range_min 0.9361
_pd_proc_ls_background_function 'Interpolation of points'
_pd_proc_ls_pref_orient_corr ' ?'
_pd_proc_ls_profile_function Pseudo-Voigt
_pd_proc_ls_prof_R_factor 10.6157
_pd_proc_ls_prof_wR_expected 2.1254
_pd_proc_ls_prof_wR_factor 15.6335
_pd_proc_wavelength 1.540590
_pd_spec_mounting 'borosilicate capillary'
_pd_spec_mount_mode transmission
_pd_spec_shape cylinder
_refine_ls_goodness_of_fit_all 7.35
_refine_ls_number_parameters 6
_refine_ls_number_reflns 5268
_refine_ls_number_restraints 0
_refine_ls_R_I_factor 7.2463
_cod_data_source_file c7cp02351k2.cif
_cod_data_source_block PbC14
_cod_depositor_comments
;
The following automatic conversions were performed:

'_symmetry_cell_setting' value 'Monoclinic' changed to 'monoclinic'
according to
/home/data/users/saulius/crontab/automatic-downloads/rss-feeds/RSC/lib/dictionaries/cif_core.dic
dictionary named 'cif_core.dic' version 2.4.2 from 2011-04-26.

Automatic conversion script
Id: cif_fix_values 4973 2017-02-22 13:04:09Z antanas 
;
_cod_original_cell_volume 2917.22(16)
_cod_original_sg_symbol_H-M 'P 2/c'
_cod_database_code 7228431
_pd_proc_ls_prof_cr_factor 13.6657
_pd_proc_ls_prof_cwr_factor 18.2608
_pd_proc_ls_prof_cwr_expected 2.4825
_pd_proc_ls_prof_chi2 54.1062
_pd_proc_ls_prof_echi2 54.1062

loop_
_symmetry_equiv_pos_as_xyz
x,y,z
-x,y,-z+1/2
-x,-y,-z
x,-y,z+1/2

loop_
_atom_site_label
_atom_site_fract_x
_atom_site_fract_y
_atom_site_fract_z
_atom_site_U_iso_or_equiv
_atom_site_occupancy
_atom_site_adp_type
_atom_site_type_symbol
Pb1 0.24895 0.76011 0.09328 0.00260 1.00000 Uiso Pb
A1 0.26209 0.83990 0.42460 0.00633 1.00000 Uiso O
A2 0.27431 0.53405 0.54587 0.00633 1.00000 Uiso O
A3 0.27492 0.69864 0.45760 0.00633 1.00000 Uiso C
A4 0.29154 0.81107 0.42112 0.00633 1.00000 Uiso C
A5 0.29131 1.00176 0.45074 0.00633 1.00000 Uiso H
A6 0.29369 0.79605 0.29100 0.00633 1.00000 Uiso H
A7 0.30665 0.68062 0.52748 0.00633 1.00000 Uiso C
A8 0.30500 0.69853 0.65879 0.00633 1.00000 Uiso H
A9 0.30731 0.48951 0.49895 0.00633 1.00000 Uiso H
A10 0.32234 0.81707 0.47350 0.00633 1.00000 Uiso C
A11 0.32303 0.81904 0.34050 0.00633 1.00000 Uiso H
A12 0.32213 1.00237 0.51545 0.00633 1.00000 Uiso H
A13 0.33701 0.67760 0.55312 0.00633 1.00000 Uiso C
A14 0.33673 0.48982 0.51445 0.00633 1.00000 Uiso H
A15 0.33627 0.68188 0.68473 0.00633 1.00000 Uiso H
A16 0.35370 0.80105 0.49468 0.00633 1.00000 Uiso C
A17 0.35459 0.78484 0.36217 0.00633 1.00000 Uiso H
A18 0.35347 0.99175 0.52320 0.00633 1.00000 Uiso H
A19 0.36865 0.68264 0.57996 0.00633 1.00000 Uiso C
A20 0.36873 0.49044 0.55283 0.00633 1.00000 Uiso H
A21 0.36791 0.70357 0.71078 0.00633 1.00000 Uiso H
A22 0.38512 0.80909 0.51157 0.00633 1.00000 Uiso C
A23 0.38549 0.79871 0.37877 0.00633 1.00000 Uiso H
A24 0.38541 0.99799 0.54547 0.00633 1.00000 Uiso H
A25 0.40008 0.67063 0.59010 0.00633 1.00000 Uiso C
A26 0.40023 0.48413 0.55113 0.00633 1.00000 Uiso H
A27 0.39962 0.67428 0.72320 0.00633 1.00000 Uiso H
A28 0.41593 0.81533 0.52565 0.00633 1.00000 Uiso C
A29 0.41638 0.80895 0.39404 0.00633 1.00000 Uiso H
A30 0.41570 0.99910 0.56541 0.00633 1.00000 Uiso H
A31 0.43168 0.66922 0.60660 0.00633 1.00000 Uiso C
A32 0.43098 0.66604 0.75570 0.00633 1.00000 Uiso H
A33 0.43239 0.46563 0.55114 0.00633 1.00000 Uiso H
A34 0.44759 0.81486 0.54483 0.00633 1.00000 Uiso C
A35 0.44772 0.82674 0.39568 0.00633 1.00000 Uiso H
A36 0.44806 1.01499 0.60624 0.00633 1.00000 Uiso H
A37 0.46294 0.65812 0.61389 0.00633 1.00000 Uiso C
A38 0.46250 0.64039 0.76267 0.00633 1.00000 Uiso H
A39 0.46323 0.46029 0.54906 0.00633 1.00000 Uiso H
A40 0.47884 0.80886 0.55773 0.00633 1.00000 Uiso C
A41 0.47899 0.83258 0.40924 0.00633 1.00000 Uiso H
A42 0.47930 1.00382 0.62642 0.00633 1.00000 Uiso H
A43 0.48970 0.69457 0.60254 0.00633 1.00000 Uiso H
B1 0.23769 0.37211 0.27270 0.00633 1.00000 Uiso O
B2 0.22464 0.01388 0.33135 0.00633 1.00000 Uiso O
B3 0.22400 0.25675 0.25699 0.00633 1.00000 Uiso C
B4 0.20970 0.34304 0.15351 0.00633 1.00000 Uiso C
B5 0.21171 0.30979 0.02379 0.00633 1.00000 Uiso H
B6 0.20844 0.53607 0.16773 0.00633 1.00000 Uiso H
B7 0.19280 0.20858 0.20222 0.00633 1.00000 Uiso C
B8 0.19325 0.01870 0.17001 0.00633 1.00000 Uiso H
B9 0.19109 0.22169 0.33233 0.00633 1.00000 Uiso H
B10 0.17791 0.33001 0.10589 0.00633 1.00000 Uiso C
B11 0.17718 0.52063 0.13383 0.00633 1.00000 Uiso H
B12 0.17904 0.31171 -0.02641 0.00633 1.00000 Uiso H
B13 0.16229 0.19155 0.16653 0.00633 1.00000 Uiso C
B14 0.16116 0.20706 0.29714 0.00633 1.00000 Uiso H
B15 0.16287 0.00115 0.13492 0.00633 1.00000 Uiso H
B16 0.14651 0.32201 0.06732 0.00633 1.00000 Uiso C
B17 0.14598 0.51342 0.09197 0.00633 1.00000 Uiso H
B18 0.14703 0.29567 -0.06459 0.00633 1.00000 Uiso H
B19 0.13102 0.17852 0.14663 0.00633 1.00000 Uiso C
B20 0.13131 -0.01268 0.11641 0.00633 1.00000 Uiso H
B21 0.13063 0.19844 0.27744 0.00633 1.00000 Uiso H
B22 0.11561 0.31202 0.05537 0.00633 1.00000 Uiso C
B23 0.11613 0.29127 -0.07663 0.00633 1.00000 Uiso H
B24 0.11560 0.50310 0.08301 0.00633 1.00000 Uiso H
B25 0.09901 0.17959 0.12793 0.00633 1.00000 Uiso C
B26 0.09930 -0.01296 0.10646 0.00633 1.00000 Uiso H
B27 0.09825 0.20841 0.25934 0.00633 1.00000 Uiso H
B28 0.08412 0.29180 0.03750 0.00633 1.00000 Uiso C
B29 0.08374 0.48487 0.05953 0.00633 1.00000 Uiso H
B30 0.08471 0.26200 -0.09225 0.00633 1.00000 Uiso H
B31 0.06815 0.15394 0.11669 0.00633 1.00000 Uiso C
B32 0.06894 -0.06329 0.09676 0.00633 1.00000 Uiso H
B33 0.06701 0.20404 0.26153 0.00633 1.00000 Uiso H
B34 0.05249 0.26736 0.02116 0.00633 1.00000 Uiso C
B35 0.05228 0.48588 0.03568 0.00633 1.00000 Uiso H
B36 0.05245 0.20849 -0.12281 0.00633 1.00000 Uiso H
B37 0.03688 0.14481 0.10926 0.00633 1.00000 Uiso C
B38 0.03740 -0.07408 0.09887 0.00633 1.00000 Uiso H
B39 0.03616 0.20908 0.25186 0.00633 1.00000 Uiso H
B40 0.02125 0.25084 0.00946 0.00633 1.00000 Uiso C
B41 0.02105 0.47020 0.01591 0.00633 1.00000 Uiso H
B42 0.02122 0.18061 -0.13213 0.00633 1.00000 Uiso H
B43 0.01020 0.16953 0.07469 0.00633 1.00000 Uiso H

loop_
_atom_type_symbol
_atom_type_scat_Cromer_Mann_a1
_atom_type_scat_Cromer_Mann_b1
_atom_type_scat_Cromer_Mann_a2
_atom_type_scat_Cromer_Mann_b2
_atom_type_scat_Cromer_Mann_a3
_atom_type_scat_Cromer_Mann_b3
_atom_type_scat_Cromer_Mann_a4
_atom_type_scat_Cromer_Mann_b4
_atom_type_scat_Cromer_Mann_c
_atom_type_scat_dispersion_real
_atom_type_scat_dispersion_imag
_atom_type_scat_source
pb 31.06170 0.69020 13.06370 2.35760 18.44200 8.61800 5.96960 47.25790 13.41180 -4.81900 8.49700 International_Tables_for_Crystallography_Vol.C(1991)_Tables_6.1.1.4_and_6.1.1.5
o 3.04850 13.27710 2.28680 5.70110 1.54630 0.32390 0.86700 32.90890 0.25080 0.04700 0.03200 International_Tables_for_Crystallography_Vol.C(1991)_Tables_6.1.1.4_and_6.1.1.5
c 2.31000 20.84390 1.02000 10.20750 1.58860 0.56870 0.86500 51.65120 0.21560 0.01700 0.00900 International_Tables_for_Crystallography_Vol.C(1991)_Tables_6.1.1.4_and_6.1.1.5
h 0.49300 10.51090 0.32291 26.12570 0.14019 3.14236 0.04081 57.79970 0.00304 0.00000 0.00000 International_Tables_for_Crystallography_Vol.C(1991)_Tables_6.1.1.4_and_6.1.1.5

loop_
_geom_angle_atom_site_label_1
_geom_angle_atom_site_label_2
_geom_angle_atom_site_label_3
_geom_angle
_geom_angle_site_symmetry_1
_geom_angle_site_symmetry_3
A1 Pb1 A1 99.094(6) 1_555 4_574
A1 Pb1 A2 83.993(4) 1_555 4_564
A1 Pb1 B1 77.428(4) 1_555 1_555
A1 Pb1 B1 173.402(10) 1_555 4_564
A1 Pb1 A2 92.514(5) 4_574 4_564
A1 Pb1 B1 176.214(7) 4_574 1_555
A1 Pb1 B1 84.574(4) 4_574 4_564
A2 Pb1 B1 85.664(4) 4_564 1_555
A2 Pb1 B1 90.393(5) 4_564 4_564
B1 Pb1 B1 98.743(6) 1_555 4_564
Pb1 A1 Pb1 112.843(6) 1_555 4_575
Pb1 A1 A2 118.480(8) 1_555 1_555
Pb1 A1 A3 113.987(9) 1_555 1_555
Pb1 A1 A4 111.736(7) 1_555 1_555
Pb1 A1 A2 125.097(6) 4_575 1_555
Pb1 A1 A3 132.362(6) 4_575 1_555
Pb1 A1 A4 117.847(5) 4_575 1_555
A2 A1 A4 58.295(3) 1_555 1_555
Pb1 A2 A1 95.916(5) 4_565 1_555
Pb1 A2 A3 125.320(6) 4_565 1_555
Pb1 A2 A4 160.858(6) 4_565 1_555
Pb1 A2 A7 159.554(5) 4_565 1_555
A1 A2 A4 69.371(3) 1_555 1_555
A1 A2 A7 104.038(4) 1_555 1_555
A3 A2 A7 73.026(4) 1_555 1_555
A1 A3 A2 120.490(5) 1_555 1_555
A1 A3 A4 119.638(5) 1_555 1_555
A1 A3 A7 148.411(7) 1_555 1_555
A2 A3 A4 117.108(5) 1_555 1_555
A2 A3 A7 84.468(4) 1_555 1_555
A1 A4 A2 52.334(2) 1_555 1_555
A1 A4 A7 141.770(6) 1_555 1_555
A1 A4 A10 169.751(6) 1_555 1_555
A2 A4 A7 91.554(4) 1_555 1_555
A2 A4 A10 125.579(5) 1_555 1_555
A3 A4 A7 116.939(5) 1_555 1_555
A3 A4 A10 150.980(6) 1_555 1_555
A2 A7 A4 52.869(3) 1_555 1_555
A2 A7 A10 162.443(6) 1_555 1_555
A2 A7 A13 162.504(6) 1_555 1_555
A3 A7 A10 140.011(6) 1_555 1_555
A3 A7 A13 172.891(6) 1_555 1_555
A4 A7 A10 109.632(5) 1_555 1_555
A4 A7 A13 143.642(7) 1_555 1_555
A4 A10 A13 146.912(7) 1_555 1_555
A4 A10 A16 174.178(6) 1_555 1_555
A7 A10 A13 111.027(5) 1_555 1_555
A7 A10 A16 144.897(6) 1_555 1_555
A7 A13 A16 148.070(6) 1_555 1_555
A7 A13 A19 179.089(6) 1_555 1_555
A10 A13 A16 113.565(5) 1_555 1_555
A10 A13 A19 144.694(6) 1_555 1_555
A10 A16 A19 148.234(7) 1_555 1_555
A10 A16 A22 177.204(6) 1_555 1_555
A13 A16 A19 115.869(5) 1_555 1_555
A13 A16 A22 150.051(6) 1_555 1_555
A13 A19 A22 146.444(6) 1_555 1_555
A13 A19 A25 176.674(6) 1_555 1_555
A16 A19 A22 113.590(5) 1_555 1_555
A16 A19 A25 146.611(6) 1_555 1_555
A16 A22 A25 144.287(6) 1_555 1_555
A16 A22 A28 179.541(6) 1_555 1_555
A19 A22 A25 112.223(5) 1_555 1_555
A19 A22 A28 147.943(6) 1_555 1_555
A19 A25 A28 144.116(6) 1_555 1_555
A19 A25 A31 178.422(6) 1_555 1_555
A22 A25 A28 109.586(4) 1_555 1_555
A22 A25 A31 145.092(6) 1_555 1_555
A22 A28 A31 144.363(6) 1_555 1_555
A22 A28 A34 178.913(6) 1_555 1_555
A25 A28 A31 109.758(4) 1_555 1_555
A25 A28 A34 144.318(6) 1_555 1_555
A25 A31 A34 144.838(6) 1_555 1_555
A25 A31 A37 178.144(6) 1_555 1_555
A28 A31 A34 110.109(4) 1_555 1_555
A28 A31 A37 145.219(6) 1_555 1_555
A28 A34 A37 144.708(6) 1_555 1_555
A28 A34 A40 178.822(6) 1_555 1_555
A31 A34 A37 109.508(4) 1_555 1_555
A31 A34 A40 144.732(6) 1_555 1_555
A31 A37 A40 144.722(6) 1_555 1_555
A34 A37 A40 109.499(4) 1_555 1_555
Pb1 B1 Pb1 122.857(6) 1_555 4_565
Pb1 B1 B2 159.597(7) 1_555 1_555
Pb1 B1 B3 129.012(6) 1_555 1_555
Pb1 B1 B4 101.488(4) 1_555 1_555
Pb1 B1 B2 76.944(4) 4_565 1_555
Pb1 B1 B3 105.623(8) 4_565 1_555
Pb1 B1 B4 129.029(8) 4_565 1_555
B2 B1 B4 63.741(3) 1_555 1_555
B1 B2 B4 64.257(3) 1_555 1_555
B1 B3 B2 110.467(5) 1_555 1_555
B1 B3 B4 127.986(6) 1_555 1_555
B1 B3 B7 157.837(7) 1_555 1_555
B2 B3 B4 121.018(6) 1_555 1_555
B2 B3 B7 90.776(5) 1_555 1_555
B1 B4 B2 52.003(3) 1_555 1_555
B1 B4 B7 139.262(6) 1_555 1_555
B1 B4 B10 166.442(7) 1_555 1_555
B2 B4 B7 91.135(4) 1_555 1_555
B2 B4 B10 123.157(6) 1_555 1_555
B3 B4 B7 116.726(5) 1_555 1_555
B3 B4 B10 148.499(7) 1_555 1_555
B3 B7 B10 144.311(7) 1_555 1_555
B3 B7 B13 175.463(6) 1_555 1_555
B4 B7 B10 114.465(5) 1_555 1_555
B4 B7 B13 149.304(6) 1_555 1_555
B4 B10 B13 143.445(6) 1_555 1_555
B4 B10 B16 178.516(6) 1_555 1_555
B7 B10 B13 110.101(5) 1_555 1_555
B7 B10 B16 146.131(7) 1_555 1_555
B7 B13 B16 145.298(7) 1_555 1_555
B7 B13 B19 177.204(6) 1_555 1_555
B10 B13 B16 110.268(5) 1_555 1_555
B10 B13 B19 146.351(6) 1_555 1_555
B10 B16 B19 140.137(6) 1_555 1_555
B10 B16 B22 175.645(6) 1_555 1_555
B13 B16 B19 106.519(4) 1_555 1_555
B13 B16 B22 143.151(6) 1_555 1_555
B13 B19 B22 143.913(6) 1_555 1_555
B13 B19 B25 178.390(6) 1_555 1_555
B16 B19 B22 106.641(4) 1_555 1_555
B16 B19 B25 141.715(6) 1_555 1_555
B16 B22 B25 147.387(6) 1_555 1_555
B16 B22 B28 178.537(6) 1_555 1_555
B19 B22 B25 110.692(5) 1_555 1_555
B19 B22 B28 143.076(6) 1_555 1_555
B19 B25 B28 146.459(7) 1_555 1_555
B19 B25 B31 176.744(6) 1_555 1_555
B22 B25 B28 112.294(5) 1_555 1_555
B22 B25 B31 148.770(6) 1_555 1_555
B22 B28 B31 144.919(6) 1_555 1_555
B22 B28 B34 179.468(6) 1_555 1_555
B25 B28 B31 109.659(5) 1_555 1_555
B25 B28 B34 144.225(7) 1_555 1_555
B25 B31 B34 143.959(6) 1_555 1_555
B25 B31 B37 177.988(6) 1_555 1_555
B28 B31 B34 110.100(5) 1_555 1_555
B28 B31 B37 145.218(6) 1_555 1_555
B28 B34 B37 144.728(6) 1_555 1_555
B28 B34 B40 178.868(6) 1_555 1_555
B31 B34 B37 109.520(5) 1_555 1_555
B31 B34 B40 144.728(6) 1_555 1_555
B31 B37 B40 144.710(7) 1_555 1_555
B34 B37 B40 109.502(5) 1_555 1_555

loop_
_geom_bond_atom_site_label_1
_geom_bond_atom_site_label_2
_geom_bond_distance
_geom_bond_site_symmetry_2
Pb1 A1 2.65998(11) 1_555
Pb1 A1 2.56915(7) 4_574
Pb1 A2 2.53706(6) 4_564
Pb1 B1 2.50343(7) 1_555
Pb1 B1 2.58590(10) 4_564
A1 Pb1 2.65998(11) 1_555
A1 Pb1 2.56915(7) 4_575
A1 A2 2.01025(6) 1_555
A1 A3 1.27007(3) 1_555
A1 A4 2.37669(6) 1_555
A2 Pb1 2.53706(6) 4_565
A2 A1 2.01025(6) 1_555
A2 A3 1.04178(3) 1_555
A2 A4 2.16055(6) 1_555
A2 A7 2.70898(6) 1_555
A3 A1 1.27007(3) 1_555
A3 A2 1.04178(3) 1_555
A3 A4 1.47670(4) 1_555
A3 A7 2.60309(7) 1_555
A4 A1 2.37669(6) 1_555
A4 A2 2.16055(6) 1_555
A4 A3 1.47670(4) 1_555
A4 A7 1.57665(5) 1_555
A4 A10 2.50682(7) 1_555
A7 A2 2.70898(6) 1_555
A7 A3 2.60309(7) 1_555
A7 A4 1.57665(5) 1_555
A7 A10 1.48991(4) 1_555
A7 A13 2.45084(6) 1_555
A10 A4 2.50682(7) 1_555
A10 A7 1.48991(4) 1_555
A10 A13 1.48346(4) 1_555
A10 A16 2.53045(6) 1_555
A13 A7 2.45084(6) 1_555
A13 A10 1.48346(4) 1_555
A13 A16 1.54100(4) 1_555
A13 A19 2.55430(6) 1_555
A16 A10 2.53045(6) 1_555
A16 A13 1.54100(4) 1_555
A16 A19 1.47282(5) 1_555
A16 A22 2.53290(6) 1_555
A19 A13 2.55430(6) 1_555
A19 A16 1.47282(5) 1_555
A19 A22 1.55390(4) 1_555
A19 A25 2.53262(6) 1_555
A22 A16 2.53290(6) 1_555
A22 A19 1.55390(4) 1_555
A22 A25 1.49674(4) 1_555
A22 A28 2.48296(6) 1_555
A25 A19 2.53262(6) 1_555
A25 A22 1.49674(4) 1_555
A25 A28 1.54194(4) 1_555
A25 A31 2.54697(6) 1_555
A28 A22 2.48296(6) 1_555
A28 A25 1.54194(4) 1_555
A28 A31 1.57186(4) 1_555
A28 A34 2.55261(6) 1_555
A31 A25 2.54697(6) 1_555
A31 A28 1.57186(4) 1_555
A31 A34 1.54216(4) 1_555
A31 A37 2.51849(6) 1_555
A34 A28 2.55261(6) 1_555
A34 A31 1.54216(4) 1_555
A34 A37 1.54165(4) 1_555
A34 A40 2.51809(6) 1_555
A37 A31 2.51849(6) 1_555
A37 A34 1.54165(4) 1_555
A37 A40 1.54184(4) 1_555
A40 A34 2.51809(6) 1_555
A40 A37 1.54184(4) 1_555
B1 Pb1 2.50343(7) 1_555
B1 Pb1 2.58590(10) 4_565
B1 B2 2.11142(6) 1_555
B1 B3 1.24685(3) 1_555
B1 B4 2.41340(8) 1_555
B2 B1 2.11142(6) 1_555
B2 B3 1.32287(4) 1_555
B2 B4 2.40283(7) 1_555
B3 B1 1.24685(3) 1_555
B3 B2 1.32287(4) 1_555
B3 B4 1.43687(5) 1_555
B3 B7 2.55224(7) 1_555
B4 B1 2.41340(8) 1_555
B4 B2 2.40283(7) 1_555
B4 B3 1.43687(5) 1_555
B4 B7 1.55991(4) 1_555
B4 B10 2.58169(7) 1_555
B7 B3 2.55224(7) 1_555
B7 B4 1.55991(4) 1_555
B7 B10 1.51017(5) 1_555
B7 B13 2.47028(6) 1_555
B10 B4 2.58169(7) 1_555
B10 B7 1.51017(5) 1_555
B10 B13 1.50364(4) 1_555
B10 B16 2.54250(7) 1_555
B13 B7 2.47028(6) 1_555
B13 B10 1.50364(4) 1_555
B13 B16 1.59447(5) 1_555
B13 B19 2.52233(6) 1_555
B16 B10 2.54250(7) 1_555
B16 B13 1.59447(5) 1_555
B16 B19 1.55297(4) 1_555
B16 B22 2.49005(6) 1_555
B19 B13 2.52233(6) 1_555
B19 B16 1.55297(4) 1_555
B19 B22 1.55187(5) 1_555
B19 B25 2.58061(6) 1_555
B22 B16 2.49005(6) 1_555
B22 B19 1.55187(5) 1_555
B22 B25 1.58517(4) 1_555
B22 B28 2.54050(6) 1_555
B25 B19 2.58061(6) 1_555
B25 B22 1.58517(4) 1_555
B25 B28 1.47302(5) 1_555
B25 B31 2.48946(6) 1_555
B28 B22 2.54050(6) 1_555
B28 B25 1.47302(5) 1_555
B28 B31 1.57163(4) 1_555
B28 B34 2.55221(6) 1_555
B31 B25 2.48946(6) 1_555
B31 B28 1.57163(4) 1_555
B31 B34 1.54209(5) 1_555
B31 B37 2.51912(6) 1_555
B34 B28 2.55221(6) 1_555
B34 B31 1.54209(5) 1_555
B34 B37 1.54225(5) 1_555
B34 B40 2.51821(6) 1_555
B37 B31 2.51912(6) 1_555
B37 B34 1.54225(5) 1_555
B37 B40 1.54133(5) 1_555
B40 B34 2.51821(6) 1_555
B40 B37 1.54133(5) 1_555
